data_7025980
loop_
_publ_author_name
'Barrett, Anthony G. M.'
'Crimmin, Mark R.'
'Hill, Michael S.'
'Hitchcock, Peter B.'
'Lomas, Sarah L.'
'Mahon, Mary F.'
'Procopiou, Panayiotis A.'

_publ_section_title
;
 Carbodiimide insertion reactions of homoleptic heavier alkaline earth
 amides and phosphides.
;
_journal_issue 31
_journal_name_full 'Dalton transactions (Cambridge, England : 2003)'
_journal_page_first 7393
_journal_page_last 7400
_journal_paper_doi 10.1039/c0dt00089b
_journal_volume 39
_journal_year 2010
_chemical_formula_sum 'C52 H76 Ca2 F4 N12'
_chemical_formula_weight 1025.41
_chemical_name_systematic
;
?
;
_space_group_IT_number 2
_symmetry_cell_setting triclinic
_symmetry_space_group_name_Hall '-P 1'
_symmetry_space_group_name_H-M 'P -1'
_atom_sites_solution_hydrogens geom
_atom_sites_solution_primary direct
_atom_sites_solution_secondary difmap
_audit_creation_method SHELXL-97
_cell_angle_alpha 85.925(1)
_cell_angle_beta 80.722(1)
_cell_angle_gamma 79.709(1)
_cell_formula_units_Z 2
_cell_length_a 10.7164(2)
_cell_length_b 14.7870(2)
_cell_length_c 18.3215(3)
_cell_measurement_reflns_used 70496
_cell_measurement_temperature 150(2)
_cell_measurement_theta_max 27.485
_cell_measurement_theta_min 2.910
_cell_volume 2816.54(8)
_computing_cell_refinement 'HKL Scalepack (Otwinowski & Minor 1997)'
_computing_data_collection 'Collect (Bruker AXS BV, 1997-2004)'
_computing_data_reduction 'Denzo & Scalepack (Otwinowski & Minor, 1997)'
_computing_molecular_graphics 'ORTEX (P.McArdle, 1995)'
_computing_publication_material 'SHELXL-97/2 (Sheldrick,1997)'
_computing_structure_refinement 'SHELXL-97 (Sheldrick, 1997)'
_computing_structure_solution 'SHELXS-97 (Sheldrick, 1990)'
_diffrn_ambient_temperature 150(2)
_diffrn_measured_fraction_theta_full 0.990
_diffrn_measured_fraction_theta_max 0.991
_diffrn_measurement_device_type '95mm CCD camera on \k-goniostat'
_diffrn_measurement_method CCD
_diffrn_radiation_monochromator graphite
_diffrn_radiation_source 'fine-focus sealed tube'
_diffrn_radiation_type MoK\a
_diffrn_radiation_wavelength 0.71073
_diffrn_reflns_av_R_equivalents 0.0496
_diffrn_reflns_av_sigmaI/netI 0.0441
_diffrn_reflns_limit_h_max 13
_diffrn_reflns_limit_h_min -13
_diffrn_reflns_limit_k_max 19
_diffrn_reflns_limit_k_min -19
_diffrn_reflns_limit_l_max 23
_diffrn_reflns_limit_l_min -23
_diffrn_reflns_number 51547
_diffrn_reflns_theta_full 27.53
_diffrn_reflns_theta_max 27.53
_diffrn_reflns_theta_min 3.61
_exptl_absorpt_coefficient_mu 0.260
_exptl_absorpt_correction_T_max 0.98
_exptl_absorpt_correction_T_min 0.95
_exptl_absorpt_correction_type multi-scan
_exptl_absorpt_process_details
;
multi-scan from symmetry-related measurements
Sortav (Blessing 1995)
;
_exptl_crystal_colour Colourless
_exptl_crystal_density_diffrn 1.209
_exptl_crystal_density_method 'not measured'
_exptl_crystal_description Block
_exptl_crystal_F_000 1096
_exptl_crystal_size_max 0.40
_exptl_crystal_size_mid 0.40
_exptl_crystal_size_min 0.35
_refine_diff_density_max 0.765
_refine_diff_density_min -0.349
_refine_diff_density_rms 0.054
_refine_ls_extinction_method none
_refine_ls_goodness_of_fit_ref 1.030
_refine_ls_hydrogen_treatment constr
_refine_ls_matrix_type full
_refine_ls_number_parameters 666
_refine_ls_number_reflns 12871
_refine_ls_number_restraints 10
_refine_ls_restrained_S_all 1.036
_refine_ls_R_factor_all 0.0727
_refine_ls_R_factor_gt 0.0493
_refine_ls_shift/su_max 0.001
_refine_ls_shift/su_mean 0.000
_refine_ls_structure_factor_coef Fsqd
_refine_ls_weighting_details 'calc w=1/[\s^2^(Fo^2^)+(0.0636P)^2^+1.3456P] where P=(Fo^2^+2Fc^2^)/3'
_refine_ls_weighting_scheme calc
_refine_ls_wR_factor_gt 0.1200
_refine_ls_wR_factor_ref 0.1340
_reflns_number_gt 9679
_reflns_number_total 12871
_reflns_threshold_expression >2sigma(I)
_cod_data_source_file c0dt00089b.txt
_cod_data_source_block 768280-k08msh11
_cod_depositor_comments
;
The following automatic conversions were performed:

'_symmetry_cell_setting' value 'Triclinic' changed to 'triclinic'
according to /home/saulius/struct/CIF-dictionaries/cif_core.dic
dictionary named 'cif_core.dic' version 2.4.2 from
2011-04-26.

'_exptl_absorpt_correction_type' value 'Multi-Scan'
changed to 'multi-scan' according to
/home/saulius/struct/CIF-dictionaries/cif_core.dic dictionary named
'cif_core.dic' version 2.4.2 from 2011-04-26.

Automatic conversion script
Id: cif_fix_values 1891 2012-01-12 08:04:46Z andrius 
;
_cod_original_sg_symbol_H-M P-1
_cod_database_code 7025980

loop_
_symmetry_equiv_pos_as_xyz
'x, y, z'
'-x, -y, -z'

loop_
_atom_site_label
_atom_site_type_symbol
_atom_site_fract_x
_atom_site_fract_y
_atom_site_fract_z
_atom_site_U_iso_or_equiv
_atom_site_adp_type
_atom_site_occupancy
_atom_site_symmetry_multiplicity
_atom_site_calc_flag
_atom_site_refinement_flags
_atom_site_disorder_assembly
_atom_site_disorder_group
Ca1 Ca 0.00371(3) 1.47410(3) 0.90404(2) 0.02550(10) Uani 1 1 d . . .
Ca2 Ca 0.55497(3) 0.97080(3) 0.403618(19) 0.02531(10) Uani 1 1 d . . .
F1 F 0.12734(12) 1.31668(8) 0.91187(7) 0.0423(3) Uani 1 1 d . . .
F21 F 0.0078(2) 1.59507(14) 0.68342(11) 0.0493(5) Uani 0.65 1 d PD A 1
F22 F 0.1799(4) 1.2973(2) 0.7568(2) 0.0472(9) Uani 0.35 1 d PD A 2
F1A F 0.48455(13) 0.81947(8) 0.42353(8) 0.0456(3) Uani 1 1 d . . .
F2A F 0.54282(19) 0.78696(12) 0.26524(10) 0.0401(4) Uani 0.65 1 d PD B 1
F2B F 0.5952(4) 1.0886(3) 0.1888(3) 0.0599(11) Uani 0.35 1 d PD B 2
N1 N -0.01313(16) 1.44144(12) 0.78190(9) 0.0335(4) Uani 1 1 d . . .
N2 N -0.18197(15) 1.53319(12) 0.84552(9) 0.0312(4) Uani 1 1 d . . .
N3 N -0.20024(17) 1.49123(13) 0.72543(10) 0.0384(4) Uani 1 1 d . . .
H31 H -0.2546 1.5413 0.7163 0.046 Uiso 1 1 calc R . .
N4 N 0.20832(14) 1.52044(11) 0.89929(8) 0.0271(3) Uani 1 1 d . . .
N5 N 0.24217(17) 1.66244(12) 0.93723(10) 0.0358(4) Uani 1 1 d . . .
H51 H 0.3070 1.6639 0.9012 0.043 Uiso 1 1 calc R . .
N6 N -0.04579(14) 1.39334(10) 1.02394(8) 0.0254(3) Uani 1 1 d . . .
N1A N 0.65759(15) 0.93297(12) 0.28175(9) 0.0309(4) Uani 1 1 d . . .
N2A N 0.74171(15) 1.03055(12) 0.34262(9) 0.0310(4) Uani 1 1 d . . .
N3A N 0.84307(17) 0.99147(13) 0.22116(10) 0.0382(4) Uani 1 1 d . . .
H3A1 H 0.8729 1.0434 0.2113 0.046 Uiso 1 1 calc R . .
N4A N 0.32988(14) 1.02182(11) 0.39940(8) 0.0270(3) Uani 1 1 d . . .
N5A N 0.20298(16) 1.15912(12) 0.44536(10) 0.0352(4) Uani 1 1 d . . .
H5A H 0.1518 1.1593 0.4123 0.042 Uiso 1 1 calc R . .
N6A N 0.58775(14) 0.89373(10) 0.52455(8) 0.0256(3) Uani 1 1 d . . .
C1 C 0.12642(19) 1.27141(14) 0.98027(12) 0.0354(5) Uani 1 1 d . . .
C2 C 0.2144(2) 1.19234(15) 0.98685(17) 0.0494(6) Uani 1 1 d . . .
H2 H 0.2768 1.1711 0.9460 0.059 Uiso 1 1 calc R . .
C3 C 0.2092(3) 1.14510(17) 1.05410(19) 0.0609(8) Uani 1 1 d . . .
H3 H 0.2680 1.0899 1.0604 0.073 Uiso 1 1 calc R . .
C4 C 0.1178(3) 1.17833(17) 1.11288(16) 0.0580(7) Uani 1 1 d . . .
H4 H 0.1139 1.1452 1.1593 0.070 Uiso 1 1 calc R . .
C5 C 0.0315(2) 1.25943(15) 1.10492(13) 0.0430(5) Uani 1 1 d . . .
H5 H -0.0295 1.2814 1.1461 0.052 Uiso 1 1 calc R . .
C6 C 0.03381(18) 1.30894(13) 1.03701(11) 0.0298(4) Uani 1 1 d . . .
C7 C -0.13358(19) 1.49061(14) 0.78438(11) 0.0317(4) Uani 1 1 d . . .
C8 C 0.07506(19) 1.43864(14) 0.71766(11) 0.0321(4) Uani 1 1 d D A .
C9 C 0.0836(2) 1.51210(16) 0.66570(13) 0.0419(5) Uani 1 1 d D . .
C10 C 0.1748(2) 1.50831(19) 0.60336(13) 0.0486(6) Uani 1 1 d D A .
H10 H 0.1745 1.5594 0.5688 0.058 Uiso 1 1 calc R . .
C11 C 0.2666(2) 1.43071(18) 0.59093(13) 0.0454(5) Uani 1 1 d . . .
H11 H 0.3295 1.4275 0.5478 0.054 Uiso 1 1 calc R A .
C12 C 0.2657(2) 1.35785(17) 0.64212(12) 0.0431(5) Uani 1 1 d D A .
H12 H 0.3298 1.3046 0.6350 0.052 Uiso 1 1 calc R . .
C13 C 0.1717(2) 1.36177(15) 0.70399(11) 0.0366(5) Uani 1 1 d D . .
C14 C -0.31629(19) 1.57829(16) 0.85728(12) 0.0383(5) Uani 1 1 d . . .
H14 H -0.3696 1.5384 0.8388 0.046 Uiso 1 1 calc R . .
C15 C -0.3352(3) 1.67212(17) 0.81663(15) 0.0541(6) Uani 1 1 d . . .
H15A H -0.2880 1.7131 0.8368 0.081 Uiso 1 1 calc R . .
H15B H -0.4267 1.6984 0.8231 0.081 Uiso 1 1 calc R . .
H15C H -0.3029 1.6652 0.7638 0.081 Uiso 1 1 calc R . .
C16 C -0.3583(2) 1.5883(2) 0.93986(13) 0.0517(6) Uani 1 1 d . . .
H16A H -0.3445 1.5276 0.9654 0.078 Uiso 1 1 calc R . .
H16B H -0.4496 1.6151 0.9493 0.078 Uiso 1 1 calc R . .
H16C H -0.3081 1.6286 0.9582 0.078 Uiso 1 1 calc R . .
C17 C 0.16912(17) 1.59539(13) 0.93549(10) 0.0259(4) Uani 1 1 d . . .
C18 C 0.34119(18) 1.50067(14) 0.86111(11) 0.0322(4) Uani 1 1 d . . .
H18 H 0.3985 1.5238 0.8909 0.039 Uiso 1 1 calc R . .
C19 C 0.3533(2) 1.54830(17) 0.78471(12) 0.0434(5) Uani 1 1 d . . .
H19A H 0.2969 1.5264 0.7552 0.065 Uiso 1 1 calc R . .
H19B H 0.4424 1.5343 0.7601 0.065 Uiso 1 1 calc R . .
H19C H 0.3284 1.6149 0.7894 0.065 Uiso 1 1 calc R . .
C20 C 0.3821(2) 1.39729(15) 0.85489(13) 0.0396(5) Uani 1 1 d . . .
H20A H 0.3709 1.3671 0.9043 0.059 Uiso 1 1 calc R . .
H20B H 0.4726 1.3838 0.8326 0.059 Uiso 1 1 calc R . .
H20C H 0.3293 1.3744 0.8237 0.059 Uiso 1 1 calc R . .
C21 C 0.2227(2) 1.73170(14) 0.99308(13) 0.0382(5) Uani 1 1 d . . .
H21 H 0.1284 1.7527 1.0071 0.046 Uiso 1 1 calc R . .
C22 C 0.2822(3) 1.81312(17) 0.95773(18) 0.0620(7) Uani 1 1 d . . .
H22A H 0.3751 1.7941 0.9449 0.093 Uiso 1 1 calc R . .
H22B H 0.2646 1.8626 0.9927 0.093 Uiso 1 1 calc R . .
H22C H 0.2452 1.8352 0.9128 0.093 Uiso 1 1 calc R . .
C23 C 0.2780(3) 1.69349(18) 1.06216(13) 0.0504(6) Uani 1 1 d . . .
H23A H 0.2373 1.6413 1.0834 0.076 Uiso 1 1 calc R . .
H23B H 0.2618 1.7415 1.0984 0.076 Uiso 1 1 calc R . .
H23C H 0.3707 1.6730 1.0494 0.076 Uiso 1 1 calc R . .
C24 C -0.1860(2) 1.41374(16) 0.67732(12) 0.0413(5) Uani 1 1 d . . .
H24 H -0.0935 1.3844 0.6693 0.050 Uiso 1 1 calc R . .
C25 C -0.2230(4) 1.4479(2) 0.60420(15) 0.0820(11) Uani 1 1 d . . .
H25A H -0.3121 1.4798 0.6111 0.123 Uiso 1 1 calc R . .
H25B H -0.2145 1.3957 0.5725 0.123 Uiso 1 1 calc R . .
H25C H -0.1667 1.4905 0.5808 0.123 Uiso 1 1 calc R . .
C26 C -0.2633(4) 1.3425(2) 0.71215(17) 0.0787(10) Uani 1 1 d . . .
H26A H -0.2373 1.3211 0.7602 0.118 Uiso 1 1 calc R . .
H26B H -0.2485 1.2904 0.6798 0.118 Uiso 1 1 calc R . .
H26C H -0.3546 1.3694 0.7192 0.118 Uiso 1 1 calc R . .
C30 C 0.5500(2) 0.75902(16) 0.60956(14) 0.0465(6) Uani 1 1 d . . .
H30 H 0.5879 0.7811 0.6467 0.056 Uiso 1 1 calc R . .
C1A C 0.48685(19) 0.77257(14) 0.49088(13) 0.0381(5) Uani 1 1 d . . .
C2A C 0.4363(2) 0.69224(17) 0.50353(19) 0.0569(7) Uani 1 1 d . . .
H2A H 0.3968 0.6702 0.4671 0.068 Uiso 1 1 calc R . .
C3A C 0.4448(3) 0.64478(18) 0.5708(2) 0.0691(9) Uani 1 1 d . . .
H3A H 0.4112 0.5892 0.5811 0.083 Uiso 1 1 calc R . .
C4A C 0.5019(3) 0.67807(18) 0.62298(18) 0.0635(8) Uani 1 1 d . . .
H4A H 0.5082 0.6448 0.6689 0.076 Uiso 1 1 calc R . .
C5A C 0.54400(18) 0.80989(13) 0.54163(11) 0.0309(4) Uani 1 1 d . . .
C7A C 0.74820(18) 0.98704(14) 0.28161(11) 0.0300(4) Uani 1 1 d . . .
C8A C 0.59949(17) 0.93015(14) 0.21980(10) 0.0294(4) Uani 1 1 d D B .
C9A C 0.5430(2) 0.85430(15) 0.21064(12) 0.0369(5) Uani 1 1 d D . .
C10A C 0.4739(2) 0.84963(16) 0.15418(13) 0.0448(5) Uani 1 1 d D B .
H10A H 0.4363 0.7968 0.1509 0.054 Uiso 1 1 calc R . .
C11A C 0.4593(2) 0.92121(18) 0.10260(13) 0.0465(6) Uani 1 1 d . . .
H11A H 0.4124 0.9184 0.0633 0.056 Uiso 1 1 calc R B .
C12A C 0.5138(2) 0.99694(19) 0.10889(14) 0.0528(6) Uani 1 1 d D B .
H12A H 0.5048 1.0468 0.0734 0.063 Uiso 1 1 calc R . .
C13A C 0.5815(2) 1.00163(17) 0.16620(13) 0.0459(5) Uani 1 1 d D . .
C14A C 0.84446(19) 1.07953(15) 0.35271(12) 0.0364(5) Uani 1 1 d . . .
H14A H 0.9286 1.0424 0.3320 0.044 Uiso 1 1 calc R . .
C15A C 0.8315(3) 1.17410(18) 0.31304(15) 0.0538(6) Uani 1 1 d . . .
H15D H 0.8338 1.1673 0.2600 0.081 Uiso 1 1 calc R . .
H15E H 0.9025 1.2043 0.3204 0.081 Uiso 1 1 calc R . .
H15F H 0.7498 1.2115 0.3332 0.081 Uiso 1 1 calc R . .
C16A C 0.8416(2) 1.08763(19) 0.43526(13) 0.0463(6) Uani 1 1 d . . .
H16D H 0.7581 1.1215 0.4567 0.070 Uiso 1 1 calc R . .
H16E H 0.9097 1.1206 0.4431 0.070 Uiso 1 1 calc R . .
H16F H 0.8552 1.0260 0.4592 0.070 Uiso 1 1 calc R . .
C17A C 0.31232(17) 1.09484(13) 0.43841(10) 0.0258(4) Uani 1 1 d . . .
C18A C 0.22513(18) 1.00312(14) 0.36294(11) 0.0319(4) Uani 1 1 d . . .
H18A H 0.1416 1.0247 0.3948 0.038 Uiso 1 1 calc R . .
C19A C 0.2260(2) 1.05478(17) 0.28815(12) 0.0433(5) Uani 1 1 d . . .
H19D H 0.2146 1.1210 0.2951 0.065 Uiso 1 1 calc R . .
H19E H 0.1559 1.0416 0.2645 0.065 Uiso 1 1 calc R . .
H19F H 0.3081 1.0350 0.2567 0.065 Uiso 1 1 calc R . .
C20A C 0.2387(2) 0.90012(15) 0.35408(12) 0.0387(5) Uani 1 1 d . . .
H20D H 0.3199 0.8783 0.3225 0.058 Uiso 1 1 calc R . .
H20E H 0.1671 0.8877 0.3313 0.058 Uiso 1 1 calc R . .
H20F H 0.2377 0.8680 0.4028 0.058 Uiso 1 1 calc R . .
C21A C 0.16176(19) 1.22798(14) 0.50225(12) 0.0351(4) Uani 1 1 d . . .
H21A H 0.2399 1.2461 0.5165 0.042 Uiso 1 1 calc R . .
C22A C 0.0842(3) 1.31233(17) 0.46861(17) 0.0592(7) Uani 1 1 d . . .
H22D H 0.1363 1.3354 0.4247 0.089 Uiso 1 1 calc R . .
H22E H 0.0591 1.3603 0.5050 0.089 Uiso 1 1 calc R . .
H22F H 0.0071 1.2957 0.4545 0.089 Uiso 1 1 calc R . .
C23A C 0.0862(3) 1.19017(18) 0.57036(13) 0.0499(6) Uani 1 1 d . . .
H23D H 0.0090 1.1724 0.5574 0.075 Uiso 1 1 calc R . .
H23E H 0.0614 1.2373 0.6074 0.075 Uiso 1 1 calc R . .
H23F H 0.1390 1.1361 0.5907 0.075 Uiso 1 1 calc R . .
C24A C 0.8969(2) 0.91526(16) 0.17258(11) 0.0369(5) Uani 1 1 d . . .
H24A H 0.8260 0.8822 0.1662 0.044 Uiso 1 1 calc R . .
C25A C 0.9503(3) 0.95267(19) 0.09774(14) 0.0588(7) Uani 1 1 d . . .
H25D H 0.8808 0.9909 0.0752 0.088 Uiso 1 1 calc R . .
H25E H 0.9900 0.9015 0.0659 0.088 Uiso 1 1 calc R . .
H25F H 1.0150 0.9899 0.1033 0.088 Uiso 1 1 calc R . .
C26A C 0.9985(3) 0.8471(2) 0.20619(15) 0.0589(7) Uani 1 1 d . . .
H26D H 1.0729 0.8765 0.2082 0.088 Uiso 1 1 calc R . .
H26E H 1.0251 0.7933 0.1756 0.088 Uiso 1 1 calc R . .
H26F H 0.9629 0.8278 0.2564 0.088 Uiso 1 1 calc R . .

loop_
_atom_site_aniso_label
_atom_site_aniso_U_11
_atom_site_aniso_U_22
_atom_site_aniso_U_33
_atom_site_aniso_U_23
_atom_site_aniso_U_13
_atom_site_aniso_U_12
Ca1 0.02409(19) 0.0306(2) 0.02367(19) -0.00061(14) -0.00546(14) -0.00823(14)
Ca2 0.01995(18) 0.0332(2) 0.02246(18) -0.00253(14) -0.00252(13) -0.00378(14)
F1 0.0407(7) 0.0364(6) 0.0440(7) -0.0050(5) 0.0072(5) -0.0019(5)
F21 0.0480(12) 0.0421(11) 0.0482(12) 0.0048(9) 0.0008(9) 0.0084(9)
F22 0.048(2) 0.0379(19) 0.049(2) -0.0034(17) 0.0021(17) 0.0043(16)
F1A 0.0485(8) 0.0367(7) 0.0587(8) -0.0118(6) -0.0264(6) -0.0054(6)
F2A 0.0499(11) 0.0338(9) 0.0418(10) 0.0003(8) -0.0155(9) -0.0142(8)
F2B 0.066(3) 0.053(2) 0.072(3) 0.021(2) -0.032(2) -0.030(2)
N1 0.0305(9) 0.0410(9) 0.0278(8) -0.0075(7) -0.0064(7) 0.0012(7)
N2 0.0241(8) 0.0401(9) 0.0302(8) -0.0079(7) -0.0066(6) -0.0032(7)
N3 0.0364(9) 0.0435(10) 0.0367(9) -0.0125(8) -0.0158(8) 0.0031(8)
N4 0.0226(8) 0.0326(8) 0.0266(8) -0.0041(6) -0.0013(6) -0.0070(6)
N5 0.0329(9) 0.0378(9) 0.0390(9) -0.0082(7) 0.0038(7) -0.0177(7)
N6 0.0231(8) 0.0248(7) 0.0279(8) -0.0004(6) -0.0031(6) -0.0040(6)
N1A 0.0289(8) 0.0401(9) 0.0258(8) -0.0073(7) -0.0009(6) -0.0117(7)
N2A 0.0234(8) 0.0400(9) 0.0305(8) -0.0090(7) -0.0002(6) -0.0086(7)
N3A 0.0351(9) 0.0448(10) 0.0362(9) -0.0135(8) 0.0077(7) -0.0182(8)
N4A 0.0215(7) 0.0344(8) 0.0261(8) -0.0033(6) -0.0049(6) -0.0053(6)
N5A 0.0288(9) 0.0396(9) 0.0366(9) -0.0085(7) -0.0129(7) 0.0055(7)
N6A 0.0242(8) 0.0264(8) 0.0272(8) -0.0004(6) -0.0050(6) -0.0059(6)
C1 0.0281(10) 0.0297(10) 0.0499(12) -0.0033(9) -0.0082(9) -0.0059(8)
C2 0.0303(11) 0.0323(11) 0.0862(19) -0.0113(12) -0.0126(11) 0.0001(9)
C3 0.0521(16) 0.0354(13) 0.099(2) 0.0020(14) -0.0392(16) 0.0043(11)
C4 0.0767(19) 0.0392(13) 0.0647(17) 0.0166(12) -0.0389(15) -0.0099(13)
C5 0.0508(14) 0.0384(12) 0.0436(12) 0.0074(10) -0.0204(10) -0.0098(10)
C6 0.0268(9) 0.0263(9) 0.0397(11) -0.0007(8) -0.0123(8) -0.0069(7)
C7 0.0289(10) 0.0358(10) 0.0316(10) -0.0023(8) -0.0082(8) -0.0049(8)
C8 0.0273(10) 0.0403(11) 0.0310(10) -0.0071(8) -0.0098(8) -0.0049(8)
C9 0.0356(11) 0.0441(12) 0.0409(12) -0.0012(10) -0.0008(9) 0.0023(9)
C10 0.0383(12) 0.0622(15) 0.0412(13) 0.0038(11) -0.0018(10) -0.0039(11)
C11 0.0343(12) 0.0635(15) 0.0354(12) -0.0074(11) 0.0022(9) -0.0053(10)
C12 0.0336(11) 0.0525(14) 0.0398(12) -0.0148(10) -0.0010(9) 0.0029(10)
C13 0.0356(11) 0.0412(11) 0.0330(11) -0.0101(9) -0.0038(8) -0.0044(9)
C14 0.0269(10) 0.0485(12) 0.0402(12) -0.0155(10) -0.0081(8) -0.0005(9)
C15 0.0470(14) 0.0512(14) 0.0625(16) -0.0147(12) -0.0195(12) 0.0105(11)
C16 0.0316(12) 0.0790(18) 0.0425(13) -0.0235(12) -0.0024(10) 0.0009(11)
C17 0.0259(9) 0.0293(9) 0.0235(9) 0.0022(7) -0.0041(7) -0.0085(7)
C18 0.0236(9) 0.0419(11) 0.0309(10) -0.0065(8) 0.0016(7) -0.0087(8)
C19 0.0397(12) 0.0550(14) 0.0336(11) 0.0001(10) 0.0036(9) -0.0120(10)
C20 0.0302(11) 0.0439(12) 0.0413(12) -0.0094(10) 0.0036(9) -0.0025(9)
C21 0.0297(10) 0.0349(11) 0.0527(13) -0.0144(10) -0.0031(9) -0.0104(8)
C22 0.0718(19) 0.0384(13) 0.083(2) -0.0046(13) -0.0159(15) -0.0234(13)
C23 0.0514(14) 0.0560(15) 0.0461(14) -0.0167(11) -0.0015(11) -0.0150(12)
C24 0.0338(11) 0.0536(13) 0.0380(12) -0.0191(10) -0.0077(9) -0.0027(10)
C25 0.156(4) 0.0691(19) 0.0394(15) -0.0029(13) -0.0369(18) -0.049(2)
C26 0.137(3) 0.0471(16) 0.0530(17) -0.0071(13) 0.0007(18) -0.0311(18)
C30 0.0476(13) 0.0407(12) 0.0453(13) 0.0072(10) 0.0067(10) -0.0073(10)
C1A 0.0267(10) 0.0290(10) 0.0579(14) -0.0039(9) -0.0050(9) -0.0034(8)
C2A 0.0294(12) 0.0391(13) 0.105(2) -0.0210(14) -0.0066(13) -0.0098(10)
C3A 0.0454(15) 0.0351(13) 0.118(3) 0.0115(16) 0.0167(16) -0.0137(11)
C4A 0.0602(17) 0.0446(14) 0.077(2) 0.0165(14) 0.0150(15) -0.0146(13)
C5A 0.0224(9) 0.0260(9) 0.0417(11) -0.0014(8) 0.0021(8) -0.0032(7)
C7A 0.0241(9) 0.0368(10) 0.0294(10) -0.0055(8) -0.0001(7) -0.0074(8)
C8A 0.0223(9) 0.0379(10) 0.0272(9) -0.0076(8) 0.0010(7) -0.0045(8)
C9A 0.0401(12) 0.0378(11) 0.0346(11) -0.0080(9) -0.0083(9) -0.0062(9)
C10A 0.0438(13) 0.0460(13) 0.0500(14) -0.0164(11) -0.0174(10) -0.0070(10)
C11A 0.0381(12) 0.0666(16) 0.0370(12) -0.0111(11) -0.0143(9) -0.0033(11)
C12A 0.0492(14) 0.0664(17) 0.0456(14) 0.0134(12) -0.0168(11) -0.0149(12)
C13A 0.0472(13) 0.0481(13) 0.0474(13) 0.0036(10) -0.0158(11) -0.0163(11)
C14A 0.0251(10) 0.0460(12) 0.0398(11) -0.0155(9) 0.0027(8) -0.0120(9)
C15A 0.0518(15) 0.0532(15) 0.0605(16) -0.0141(12) 0.0021(12) -0.0248(12)
C16A 0.0319(11) 0.0675(16) 0.0446(13) -0.0238(11) -0.0027(9) -0.0160(11)
C17A 0.0234(9) 0.0296(9) 0.0233(9) 0.0014(7) -0.0027(7) -0.0035(7)
C18A 0.0213(9) 0.0450(11) 0.0311(10) -0.0083(8) -0.0069(7) -0.0048(8)
C19A 0.0379(12) 0.0598(14) 0.0360(12) 0.0021(10) -0.0144(9) -0.0121(10)
C20A 0.0322(11) 0.0471(12) 0.0413(12) -0.0110(10) -0.0117(9) -0.0100(9)
C21A 0.0288(10) 0.0329(10) 0.0432(12) -0.0093(9) -0.0091(8) 0.0020(8)
C22A 0.0623(17) 0.0376(13) 0.0723(18) -0.0047(12) -0.0160(14) 0.0119(12)
C23A 0.0530(14) 0.0507(14) 0.0439(13) -0.0117(11) 0.0000(11) -0.0063(11)
C24A 0.0297(10) 0.0492(12) 0.0330(11) -0.0149(9) 0.0026(8) -0.0111(9)
C25A 0.0754(19) 0.0577(16) 0.0373(13) -0.0110(11) 0.0156(12) -0.0134(14)
C26A 0.0607(17) 0.0614(17) 0.0526(15) -0.0125(13) -0.0090(13) -0.0009(13)

loop_
_atom_type_symbol
_atom_type_description
_atom_type_scat_dispersion_real
_atom_type_scat_dispersion_imag
_atom_type_scat_source
C C 0.0033 0.0016 'International Tables Vol C Tables 4.2.6.8 and 6.1.1.4'
H H 0.0000 0.0000 'International Tables Vol C Tables 4.2.6.8 and 6.1.1.4'
Ca Ca 0.2262 0.3064 'International Tables Vol C Tables 4.2.6.8 and 6.1.1.4'
F F 0.0171 0.0103 'International Tables Vol C Tables 4.2.6.8 and 6.1.1.4'
N N 0.0061 0.0033 'International Tables Vol C Tables 4.2.6.8 and 6.1.1.4'

loop_
_geom_angle_atom_site_label_1
_geom_angle_atom_site_label_2
_geom_angle_atom_site_label_3
_geom_angle
_geom_angle_site_symmetry_1
_geom_angle_site_symmetry_3
N1 Ca1 N4 106.79(6) . .
N1 Ca1 N2 56.71(6) . .
N4 Ca1 N2 133.55(6) . .
N1 Ca1 N6 132.52(6) . .
N4 Ca1 N6 107.89(5) . .
N2 Ca1 N6 113.83(6) . .
N1 Ca1 F1 86.00(5) . .
N4 Ca1 F1 84.18(5) . .
N2 Ca1 F1 130.64(5) . .
N6 Ca1 F1 66.54(5) . .
N1 Ca1 N6 139.52(6) . 2_587
N4 Ca1 N6 54.98(5) . 2_587
N2 Ca1 N6 106.77(5) . 2_587
N6 Ca1 N6 87.48(5) . 2_587
F1 Ca1 N6 122.27(5) . 2_587
N1 Ca1 C7 28.92(6) . .
N4 Ca1 C7 124.56(6) . .
N2 Ca1 C7 27.80(5) . .
N6 Ca1 C7 127.08(6) . .
F1 Ca1 C7 109.38(5) . .
N6 Ca1 C7 126.72(5) 2_587 .
N1 Ca1 C17 122.38(6) . .
N4 Ca1 C17 26.57(5) . .
N2 Ca1 C17 120.57(6) . .
N6 Ca1 C17 102.71(5) . .
F1 Ca1 C17 106.06(5) . .
N6 Ca1 C17 28.95(5) 2_587 .
C7 Ca1 C17 126.97(6) . .
N1 Ca1 Ca1 174.49(5) . 2_587
N4 Ca1 Ca1 78.46(4) . 2_587
N2 Ca1 Ca1 118.50(4) . 2_587
N6 Ca1 Ca1 45.15(4) . 2_587
F1 Ca1 Ca1 96.35(3) . 2_587
N6 Ca1 Ca1 42.33(3) 2_587 2_587
C7 Ca1 Ca1 146.17(4) . 2_587
C17 Ca1 Ca1 61.80(4) . 2_587
N1A Ca2 N4A 108.03(6) . .
N1A Ca2 N2A 56.58(5) . .
N4A Ca2 N2A 131.47(6) . .
N1A Ca2 N6A 130.61(6) . .
N4A Ca2 N6A 110.52(5) . .
N2A Ca2 N6A 112.27(6) . .
N1A Ca2 F1A 90.78(5) . .
N4A Ca2 F1A 81.63(5) . .
N2A Ca2 F1A 137.07(5) . .
N6A Ca2 F1A 66.03(5) . .
N1A Ca2 N6A 140.77(6) . 2_676
N4A Ca2 N6A 54.79(5) . 2_676
N2A Ca2 N6A 105.45(5) . 2_676
N6A Ca2 N6A 87.58(5) . 2_676
F1A Ca2 N6A 117.06(5) . 2_676
N1A Ca2 C7A 28.85(5) . .
N4A Ca2 C7A 123.47(6) . .
N2A Ca2 C7A 27.73(5) . .
N6A Ca2 C7A 125.86(6) . .
F1A Ca2 C7A 115.68(5) . .
N6A Ca2 C7A 125.64(5) 2_676 .
N1A Ca2 C17A 124.82(6) . .
N4A Ca2 C17A 26.34(5) . .
N2A Ca2 C17A 119.79(6) . .
N6A Ca2 C17A 102.91(5) . .
F1A Ca2 C17A 101.24(5) . .
N6A Ca2 C17A 28.69(5) 2_676 .
C7A Ca2 C17A 126.97(6) . .
N1A Ca2 Ca2 171.57(4) . 2_676
N4A Ca2 Ca2 80.07(4) . 2_676
N2A Ca2 Ca2 116.42(4) . 2_676
N6A Ca2 Ca2 45.15(4) . 2_676
F1A Ca2 Ca2 92.78(4) . 2_676
N6A Ca2 Ca2 42.43(3) 2_676 2_676
C7A Ca2 Ca2 144.01(4) . 2_676
C17A Ca2 Ca2 61.86(4) . 2_676
C1 F1 Ca1 118.49(11) . .
C1A F1A Ca2 120.14(11) . .
C7 N1 C8 121.41(17) . .
C7 N1 Ca1 93.85(12) . .
C8 N1 Ca1 130.94(13) . .
C7 N2 C14 120.36(16) . .
C7 N2 Ca1 93.12(12) . .
C14 N2 Ca1 145.24(13) . .
C7 N3 C24 124.14(18) . .
C17 N4 C18 119.82(16) . .
C17 N4 Ca1 97.91(11) . .
C18 N4 Ca1 141.07(12) . .
C17 N5 C21 126.41(17) . .
C17 N6 C6 115.58(15) 2_587 .
C17 N6 Ca1 122.37(11) 2_587 .
C6 N6 Ca1 116.97(12) . .
C17 N6 Ca1 87.55(10) 2_587 2_587
C6 N6 Ca1 113.19(11) . 2_587
Ca1 N6 Ca1 92.52(5) . 2_587
C7A N1A C8A 120.99(17) . .
C7A N1A Ca2 93.70(11) . .
C8A N1A Ca2 127.31(12) . .
C7A N2A C14A 120.47(16) . .
C7A N2A Ca2 93.78(12) . .
C14A N2A Ca2 144.92(12) . .
C7A N3A C24A 124.15(18) . .
C17A N4A C18A 119.53(16) . .
C17A N4A Ca2 98.77(11) . .
C18A N4A Ca2 141.19(12) . .
C17A N5A C21A 126.86(16) . .
C17A N6A C5A 114.27(15) 2_676 .
C17A N6A Ca2 122.93(11) 2_676 .
C5A N6A Ca2 117.40(12) . .
C17A N6A Ca2 88.37(10) 2_676 2_676
C5A N6A Ca2 113.24(11) . 2_676
Ca2 N6A Ca2 92.42(5) . 2_676
C2 C1 F1 118.2(2) . .
C2 C1 C6 125.2(2) . .
F1 C1 C6 116.61(17) . .
C3 C2 C1 118.0(2) . .
C2 C3 C4 119.6(2) . .
C3 C4 C5 121.1(2) . .
C4 C5 C6 120.7(2) . .
C1 C6 C5 115.36(19) . .
C1 C6 N6 119.49(18) . .
C5 C6 N6 125.10(19) . .
N2 C7 N1 116.28(17) . .
N2 C7 N3 123.45(18) . .
N1 C7 N3 120.23(18) . .
N2 C7 Ca1 59.08(10) . .
N1 C7 Ca1 57.24(10) . .
N3 C7 Ca1 175.46(15) . .
N1 C8 C9 124.44(19) . .
N1 C8 C13 120.43(19) . .
C9 C8 C13 114.88(19) . .
F21 C9 C10 118.8(2) . .
F21 C9 C8 117.39(19) . .
C10 C9 C8 123.2(2) . .
C9 C10 C11 120.2(2) . .
C12 C11 C10 118.8(2) . .
C11 C12 C13 120.4(2) . .
F22 C13 C12 120.1(2) . .
F22 C13 C8 117.0(2) . .
C12 C13 C8 122.4(2) . .
N2 C14 C16 108.06(17) . .
N2 C14 C15 111.77(19) . .
C16 C14 C15 110.3(2) . .
N4 C17 N5 124.13(17) . .
N4 C17 N6 117.30(16) . 2_587
N5 C17 N6 118.56(16) . 2_587
N4 C17 Ca1 55.52(9) . .
N5 C17 Ca1 168.29(13) . .
N6 C17 Ca1 63.50(9) 2_587 .
N4 C18 C19 110.68(17) . .
N4 C18 C20 109.40(16) . .
C19 C18 C20 110.15(17) . .
N5 C21 C23 111.95(18) . .
N5 C21 C22 107.7(2) . .
C23 C21 C22 111.9(2) . .
N3 C24 C25 109.8(2) . .
N3 C24 C26 111.5(2) . .
C25 C24 C26 110.9(2) . .
C4A C30 C5A 121.2(3) . .
F1A C1A C2A 119.5(2) . .
F1A C1A C5A 116.00(18) . .
C2A C1A C5A 124.4(2) . .
C1A C2A C3A 118.1(3) . .
C4A C3A C2A 120.0(2) . .
C3A C4A C30 120.9(3) . .
C1A C5A N6A 120.03(18) . .
C1A C5A C30 115.33(19) . .
N6A C5A C30 124.6(2) . .
N2A C7A N1A 115.93(17) . .
N2A C7A N3A 123.35(18) . .
N1A C7A N3A 120.67(17) . .
N2A C7A Ca2 58.49(10) . .
N1A C7A Ca2 57.46(9) . .
N3A C7A Ca2 177.76(14) . .
N1A C8A C9A 119.75(18) . .
N1A C8A C13A 125.46(19) . .
C9A C8A C13A 114.56(18) . .
F2A C9A C10A 118.1(2) . .
F2A C9A C8A 118.01(18) . .
C10A C9A C8A 123.4(2) . .
C11A C10A C9A 120.1(2) . .
C12A C11A C10A 118.8(2) . .
C11A C12A C13A 120.8(2) . .
C12A C13A C8A 122.4(2) . .
C12A C13A F2B 119.7(3) . .
C8A C13A F2B 114.2(2) . .
N2A C14A C16A 108.32(17) . .
N2A C14A C15A 111.86(19) . .
C16A C14A C15A 110.84(19) . .
N4A C17A N5A 124.08(17) . .
N4A C17A N6A 117.07(16) . 2_676
N5A C17A N6A 118.85(16) . 2_676
N4A C17A Ca2 54.88(9) . .
N5A C17A Ca2 171.96(13) . .
N6A C17A Ca2 62.94(9) 2_676 .
N4A C18A C19A 110.37(17) . .
N4A C18A C20A 109.71(16) . .
C19A C18A C20A 110.64(17) . .
N5A C21A C23A 111.49(18) . .
N5A C21A C22A 108.18(19) . .
C23A C21A C22A 111.6(2) . .
N3A C24A C25A 109.48(19) . .
N3A C24A C26A 111.29(18) . .
C25A C24A C26A 111.4(2) . .

loop_
_geom_bond_atom_site_label_1
_geom_bond_atom_site_label_2
_geom_bond_distance
_geom_bond_site_symmetry_2
Ca1 N1 2.3639(16) .
Ca1 N4 2.3982(16) .
Ca1 N2 2.4096(16) .
Ca1 N6 2.4518(16) .
Ca1 F1 2.4711(13) .
Ca1 N6 2.5811(16) 2_587
Ca1 C7 2.805(2) .
Ca1 C17 2.8815(19) .
Ca1 Ca1 3.6371(7) 2_587
Ca2 N1A 2.3820(16) .
Ca2 N4A 2.4074(15) .
Ca2 N2A 2.4091(16) .
Ca2 N6A 2.4659(16) .
Ca2 F1A 2.4716(13) .
Ca2 N6A 2.5913(15) 2_676
Ca2 C7A 2.8198(19) .
Ca2 C17A 2.9086(18) .
Ca2 Ca2 3.6517(7) 2_676
F1 C1 1.378(3) .
F21 C9 1.373(3) .
F22 C13 1.311(4) .
F1A C1A 1.373(3) .
F2A C9A 1.360(3) .
F2B C13A 1.418(5) .
N1 C7 1.359(3) .
N1 C8 1.384(3) .
N2 C7 1.310(3) .
N2 C14 1.463(3) .
N3 C7 1.386(2) .
N3 C24 1.466(3) .
N4 C17 1.301(2) .
N4 C18 1.470(2) .
N5 C17 1.373(2) .
N5 C21 1.464(3) .
N6 C17 1.396(2) 2_587
N6 C6 1.409(2) .
N6 Ca1 2.5811(15) 2_587
N1A C7A 1.363(2) .
N1A C8A 1.386(2) .
N2A C7A 1.315(2) .
N2A C14A 1.463(2) .
N3A C7A 1.384(2) .
N3A C24A 1.463(3) .
N4A C17A 1.306(2) .
N4A C18A 1.470(2) .
N5A C17A 1.365(2) .
N5A C21A 1.470(3) .
N6A C17A 1.397(2) 2_676
N6A C5A 1.400(2) .
N6A Ca2 2.5913(15) 2_676
C1 C2 1.376(3) .
C1 C6 1.388(3) .
C2 C3 1.371(4) .
C3 C4 1.387(4) .
C4 C5 1.391(3) .
C5 C6 1.397(3) .
C8 C9 1.398(3) .
C8 C13 1.401(3) .
C9 C10 1.376(3) .
C10 C11 1.378(3) .
C11 C12 1.378(3) .
C12 C13 1.387(3) .
C14 C16 1.517(3) .
C14 C15 1.524(3) .
C17 N6 1.396(2) 2_587
C18 C19 1.519(3) .
C18 C20 1.520(3) .
C21 C23 1.514(3) .
C21 C22 1.518(3) .
C24 C25 1.487(4) .
C24 C26 1.500(4) .
C30 C4A 1.377(4) .
C30 C5A 1.412(3) .
C1A C2A 1.382(3) .
C1A C5A 1.386(3) .
C2A C3A 1.383(4) .
C3A C4A 1.375(5) .
C8A C9A 1.398(3) .
C8A C13A 1.400(3) .
C9A C10A 1.378(3) .
C10A C11A 1.373(4) .
C11A C12A 1.372(4) .
C12A C13A 1.381(3) .
C14A C16A 1.521(3) .
C14A C15A 1.524(4) .
C17A N6A 1.397(2) 2_676
C18A C19A 1.520(3) .
C18A C20A 1.522(3) .
C21A C23A 1.504(3) .
C21A C22A 1.520(3) .
C24A C25A 1.505(3) .
C24A C26A 1.521(3) .
